data_7025141
loop_
_publ_author_name
'Xu, Gong-Feng'
'Gamez, Patrick'
'Teat, Simon J.'
'Tang, Jinkui'

_publ_section_title
;
 Praseodymium(III)-based bis-metallacalix[4]arene with host-guest
 behaviour.
;
_journal_issue 18
_journal_name_full 'Dalton transactions (Cambridge, England : 2003)'
_journal_page_first 4353
_journal_page_last 4357
_journal_paper_doi 10.1039/b925297e
_journal_volume 39
_journal_year 2010
_chemical_formula_sum 'C88 H121 N21 O70.5 Pr9'
_chemical_formula_weight 3869.25
_chemical_name_systematic
;
?
;
_space_group_IT_number 85
_symmetry_cell_setting tetragonal
_symmetry_space_group_name_Hall '-P 4a'
_symmetry_space_group_name_H-M 'P 4/n :2'
_atom_sites_solution_hydrogens mixed
_atom_sites_solution_primary direct
_atom_sites_solution_secondary difmap
_audit_creation_method SHELXL-97
_cell_angle_alpha 90.00
_cell_angle_beta 90.00
_cell_angle_gamma 90.00
_cell_formula_units_Z 2
_cell_length_a 19.1332(4)
_cell_length_b 19.1332(4)
_cell_length_c 18.6926(3)
_cell_measurement_reflns_used 9049
_cell_measurement_temperature 200(2)
_cell_measurement_theta_max 25.03
_cell_measurement_theta_min 2.18
_cell_volume 6843.0(2)
_computing_cell_refinement 'Bruker SAINT v7.53a'
_computing_data_collection 'Bruker APEX 2'
_computing_data_reduction 'Bruker SAINT v7.53a'
_computing_molecular_graphics 'Bruker SHELXTL'
_computing_publication_material 'Bruker SHELXTL & local programs'
_computing_structure_refinement 'Bruker SHELXTL'
_computing_structure_solution SIR97
_diffrn_ambient_temperature 200(2)
_diffrn_measured_fraction_theta_full 1.000
_diffrn_measured_fraction_theta_max 1.000
_diffrn_measurement_device_type 'Bruker APEX II CCD diffractometer'
_diffrn_measurement_method '\w rotation with narrow frames'
_diffrn_radiation_monochromator graphite
_diffrn_radiation_source 'fine-focus sealed tube'
_diffrn_radiation_type MoK\a
_diffrn_radiation_wavelength 0.71073
_diffrn_reflns_av_R_equivalents 0.0790
_diffrn_reflns_av_sigmaI/netI 0.0490
_diffrn_reflns_limit_h_max 22
_diffrn_reflns_limit_h_min -22
_diffrn_reflns_limit_k_max 22
_diffrn_reflns_limit_k_min -22
_diffrn_reflns_limit_l_max 22
_diffrn_reflns_limit_l_min -22
_diffrn_reflns_number 57844
_diffrn_reflns_theta_full 24.99
_diffrn_reflns_theta_max 24.99
_diffrn_reflns_theta_min 1.09
_diffrn_standards_number 0
_exptl_absorpt_coefficient_mu 3.241
_exptl_absorpt_correction_T_max 0.72
_exptl_absorpt_correction_T_min 0.50
_exptl_absorpt_correction_type multi-scan
_exptl_absorpt_process_details 'SADABS Bruker AXS Madison WI USA'
_exptl_crystal_colour 'pale green'
_exptl_crystal_density_diffrn 1.878
_exptl_crystal_density_method 'not measured'
_exptl_crystal_description block
_exptl_crystal_F_000 3782
_exptl_crystal_size_max 0.20
_exptl_crystal_size_mid 0.08
_exptl_crystal_size_min 0.08
_refine_diff_density_max 1.408
_refine_diff_density_min -0.894
_refine_diff_density_rms 0.170
_refine_ls_extinction_method none
_refine_ls_goodness_of_fit_ref 1.083
_refine_ls_hydrogen_treatment constr
_refine_ls_matrix_type full
_refine_ls_number_parameters 435
_refine_ls_number_reflns 6038
_refine_ls_number_restraints 33
_refine_ls_restrained_S_all 1.082
_refine_ls_R_factor_all 0.0775
_refine_ls_R_factor_gt 0.0415
_refine_ls_shift/su_max 0.001
_refine_ls_shift/su_mean 0.000
_refine_ls_structure_factor_coef Fsqd
_refine_ls_weighting_details 'calc w=1/[\s^2^(Fo^2^)+(0.0637P)^2^+16.7381P] where P=(Fo^2^+2Fc^2^)/3'
_refine_ls_weighting_scheme calc
_refine_ls_wR_factor_gt 0.1124
_refine_ls_wR_factor_ref 0.1247
_reflns_number_gt 4251
_reflns_number_total 6038
_reflns_threshold_expression I>2\s(I)
_cod_data_source_file b925297e.txt
_cod_data_source_block xu
_cod_original_sg_symbol_H-M P4/n
_cod_original_formula_sum 'C88 H121 N21 O70.50 Pr9'
_cod_database_code 7025141

loop_
_symmetry_equiv_pos_as_xyz
'x, y, z'
'-x+1/2, -y+1/2, z'
'-y+1/2, x, z'
'y, -x+1/2, z'
'-x, -y, -z'
'x-1/2, y-1/2, -z'
'y-1/2, -x, -z'
'-y, x-1/2, -z'

loop_
_atom_site_label
_atom_site_type_symbol
_atom_site_fract_x
_atom_site_fract_y
_atom_site_fract_z
_atom_site_U_iso_or_equiv
_atom_site_adp_type
_atom_site_occupancy
_atom_site_symmetry_multiplicity
_atom_site_calc_flag
_atom_site_refinement_flags
_atom_site_disorder_assembly
_atom_site_disorder_group
Pr1 Pr 0.2500 0.2500 0.28043(4) 0.0229(2) Uani 1 4 d S . .
Pr2 Pr 0.15430(2) 0.35010(2) 0.12236(2) 0.02565(14) Uani 1 1 d . . .
Pr3 Pr 0.38923(2) 0.25110(2) 0.43610(2) 0.02745(14) Uani 1 1 d . . .
N1 N 0.4484(5) 0.2230(5) 0.6705(4) 0.065(3) Uani 1 1 d . . .
H1A H 0.4488 0.1922 0.7055 0.078 Uiso 1 1 calc R . .
N2 N 0.1268(5) 0.4458(4) -0.1029(5) 0.057(2) Uani 1 1 d . . .
H2A H 0.1505 0.4711 -0.1338 0.069 Uiso 1 1 calc R . .
N3 N 0.1117(4) 0.4672(4) 0.2209(4) 0.0413(19) Uani 1 1 d . . .
N4 N 0.5031(4) 0.1991(4) 0.3375(4) 0.046(2) Uani 1 1 d . . .
O1 O 0.3565(3) 0.1459(3) 0.4963(3) 0.0340(14) Uani 1 1 d . . .
O2 O 0.4479(3) 0.2423(3) 0.5526(3) 0.0412(15) Uani 1 1 d . . .
O3 O 0.3510(3) 0.0155(3) 0.4583(3) 0.0413(15) Uani 1 1 d . . .
O4 O 0.5283(5) 0.2947(6) 0.7837(5) 0.104(3) Uani 1 1 d . . .
H4B H 0.5667 0.3093 0.7993 0.156 Uiso 1 1 calc R . .
O5 O 0.2533(3) 0.4011(3) 0.0629(3) 0.0312(13) Uani 1 1 d . . .
O6 O 0.1188(3) 0.4050(3) 0.0090(3) 0.0420(15) Uani 1 1 d . . .
O7 O 0.3518(3) 0.4840(3) 0.1074(3) 0.0387(15) Uani 1 1 d . . .
O8 O 0.1211(6) 0.3282(5) -0.2009(4) 0.101(3) Uani 1 1 d . . .
H8C H 0.1567 0.3060 -0.1876 0.152 Uiso 1 1 calc R . .
O9 O 0.3266(3) 0.3257(3) 0.3531(3) 0.0269(12) Uani 1 1 d . . .
H9C H 0.3564 0.3556 0.3253 0.032 Uiso 1 1 d R . .
O10 O 0.1426(3) 0.2536(2) 0.2054(3) 0.0258(12) Uani 1 1 d . . .
H10D H 0.1000 0.2547 0.2327 0.031 Uiso 1 1 d R . .
O11 O 0.2500 0.2500 0.0972(6) 0.028(2) Uani 1 4 d S . .
H11M H 0.2500 0.2500 0.0459 0.033 Uiso 1 4 d SR . .
O12 O 0.2500 0.2500 0.4568(5) 0.030(3) Uani 1 4 d S . .
H12A H 0.2500 0.2500 0.5081 0.036 Uiso 1 4 d SR . .
O13 O 0.1038(3) 0.4035(3) 0.2388(3) 0.0370(14) Uani 1 1 d . . .
O14 O 0.1342(4) 0.4778(3) 0.1578(3) 0.0489(17) Uani 1 1 d . . .
O15 O 0.0964(4) 0.5142(4) 0.2599(4) 0.065(2) Uani 1 1 d . . .
O16 O 0.4961(4) 0.1761(4) 0.4008(4) 0.0563(19) Uani 1 1 d . . .
O17 O 0.4629(3) 0.2489(3) 0.3199(3) 0.0387(15) Uani 1 1 d . . .
O18 O 0.5445(4) 0.1740(4) 0.2956(4) 0.072(2) Uani 1 1 d . . .
C1 C 0.3966(4) 0.1026(5) 0.5331(4) 0.034(2) Uani 1 1 d . . .
C2 C 0.3947(5) 0.0314(5) 0.5161(5) 0.040(2) Uani 1 1 d . . .
C3 C 0.4321(5) -0.0172(5) 0.5557(5) 0.045(2) Uani 1 1 d . . .
H3A H 0.4299 -0.0655 0.5440 0.054 Uiso 1 1 calc R . .
C4 C 0.4724(6) 0.0051(6) 0.6118(5) 0.059(3) Uani 1 1 d . . .
H4A H 0.4973 -0.0281 0.6398 0.071 Uiso 1 1 calc R . .
C5 C 0.4770(5) 0.0757(5) 0.6282(5) 0.051(3) Uani 1 1 d . . .
H5A H 0.5058 0.0909 0.6665 0.061 Uiso 1 1 calc R . .
C6 C 0.4397(5) 0.1235(5) 0.5887(5) 0.042(2) Uani 1 1 d . . .
C7 C 0.4449(5) 0.1991(6) 0.6030(5) 0.044(2) Uani 1 1 d . . .
C8 C 0.4516(7) 0.2981(6) 0.6893(7) 0.080(4) Uani 1 1 d . . .
H8A H 0.4402 0.3261 0.6463 0.095 Uiso 1 1 calc R . .
H8B H 0.4155 0.3081 0.7259 0.095 Uiso 1 1 calc R . .
C9 C 0.5178(8) 0.3200(8) 0.7161(7) 0.105(5) Uani 1 1 d . . .
H9A H 0.5553 0.3029 0.6841 0.126 Uiso 1 1 calc R . .
H9B H 0.5198 0.3717 0.7169 0.126 Uiso 1 1 calc R . .
C10 C 0.3426(6) -0.0587(5) 0.4400(6) 0.060(3) Uani 1 1 d . . .
H10A H 0.3113 -0.0632 0.3988 0.090 Uiso 1 1 calc R . .
H10B H 0.3227 -0.0838 0.4809 0.090 Uiso 1 1 calc R . .
H10C H 0.3883 -0.0787 0.4280 0.090 Uiso 1 1 calc R . .
C12 C 0.2562(4) 0.4643(4) 0.0332(4) 0.031(2) Uani 1 1 d . . .
C13 C 0.3104(4) 0.5093(4) 0.0535(5) 0.034(2) Uani 1 1 d . . .
C14 C 0.3191(5) 0.5735(5) 0.0214(6) 0.051(3) Uani 1 1 d . . .
H14A H 0.3569 0.6028 0.0347 0.061 Uiso 1 1 calc R . .
C15 C 0.2720(6) 0.5947(5) -0.0306(6) 0.059(3) Uani 1 1 d . . .
H15A H 0.2771 0.6391 -0.0529 0.070 Uiso 1 1 calc R . .
C16 C 0.2179(5) 0.5514(5) -0.0496(5) 0.052(3) Uani 1 1 d . . .
H16A H 0.1861 0.5665 -0.0854 0.062 Uiso 1 1 calc R . .
C17 C 0.2082(4) 0.4870(4) -0.0187(5) 0.034(2) Uani 1 1 d . . .
C18 C 0.1494(5) 0.4417(5) -0.0362(5) 0.043(2) Uani 1 1 d . . .
C19 C 0.0632(7) 0.4092(7) -0.1271(6) 0.076(4) Uani 1 1 d . . .
H19A H 0.0266 0.4138 -0.0899 0.091 Uiso 1 1 calc R . .
H19B H 0.0457 0.4320 -0.1711 0.091 Uiso 1 1 calc R . .
C20 C 0.0747(7) 0.3376(7) -0.1410(6) 0.081(4) Uani 1 1 d . . .
H20A H 0.0295 0.3146 -0.1514 0.098 Uiso 1 1 calc R . .
H20B H 0.0951 0.3152 -0.0981 0.098 Uiso 1 1 calc R . .
C21 C 0.4075(6) 0.5290(6) 0.1323(6) 0.069(3) Uani 1 1 d . . .
H21A H 0.4337 0.5052 0.1702 0.103 Uiso 1 1 calc R . .
H21B H 0.3875 0.5724 0.1511 0.103 Uiso 1 1 calc R . .
H21C H 0.4389 0.5397 0.0924 0.103 Uiso 1 1 calc R . .
N5 N 0.3224(15) 0.6955(19) 0.1967(19) 0.104(9) Uiso 0.50 1 d PDU A 1
C22 C 0.2750(13) 0.6668(17) 0.1919(16) 0.087(6) Uiso 0.50 1 d PDU A 1
C23 C 0.1993(13) 0.6399(18) 0.2047(19) 0.104(9) Uiso 0.50 1 d PDU A 1
N5' N 0.2066(13) 0.6183(13) 0.1755(15) 0.095(7) Uiso 0.50 1 d PDU B 2
C22' C 0.2511(16) 0.651(2) 0.175(2) 0.119(7) Uiso 0.50 1 d PDU B 2
C23' C 0.3204(17) 0.692(2) 0.176(2) 0.097(9) Uiso 0.50 1 d PDU B 2
N6 N 0.2500 0.2500 -0.0963(11) 0.144(8) Uani 1 4 d SDU . .
O19 O 0.2500 0.2500 -0.1608(9) 0.127(7) Uani 1 4 d SDU . .
O20 O 0.269(2) 0.2009(15) -0.0612(9) 0.153(8) Uani 0.50 1 d PDU . .
O1W O 0.2500 0.2500 0.606(3) 0.133(19) Uiso 0.12 1 d P C 1
O1W' O 0.2500 0.2500 0.658(3) 0.129(16) Uiso 0.14 1 d P D 2
O2W O 0.693(4) 0.250(4) 0.602(5) 0.11(3) Uiso 0.13 1 d P . .

loop_
_atom_site_aniso_label
_atom_site_aniso_U_11
_atom_site_aniso_U_22
_atom_site_aniso_U_33
_atom_site_aniso_U_23
_atom_site_aniso_U_13
_atom_site_aniso_U_12
Pr1 0.0249(3) 0.0249(3) 0.0189(4) 0.000 0.000 0.000
Pr2 0.0269(3) 0.0275(3) 0.0226(2) 0.00184(19) -0.00081(19) 0.00112(19)
Pr3 0.0290(3) 0.0308(3) 0.0225(2) -0.00126(19) -0.00329(19) 0.0006(2)
N1 0.102(8) 0.064(6) 0.028(5) -0.003(4) -0.009(5) -0.013(5)
N2 0.070(6) 0.057(6) 0.046(5) 0.015(4) -0.014(5) -0.012(5)
N3 0.039(5) 0.037(5) 0.048(5) -0.006(4) 0.006(4) 0.008(4)
N4 0.044(5) 0.054(5) 0.041(5) -0.001(4) 0.004(4) 0.003(4)
O1 0.035(3) 0.042(3) 0.026(3) 0.007(3) -0.007(3) -0.002(3)
O2 0.046(4) 0.048(4) 0.030(4) -0.001(3) -0.013(3) -0.005(3)
O3 0.050(4) 0.035(4) 0.038(4) -0.004(3) -0.009(3) 0.007(3)
O4 0.092(7) 0.159(10) 0.061(6) -0.015(6) -0.004(5) -0.021(6)
O5 0.036(3) 0.028(3) 0.029(3) 0.007(2) 0.003(3) -0.001(2)
O6 0.039(4) 0.051(4) 0.035(4) 0.017(3) -0.005(3) -0.001(3)
O7 0.040(4) 0.027(3) 0.049(4) 0.001(3) -0.008(3) -0.004(3)
O8 0.151(9) 0.109(8) 0.044(5) -0.012(5) -0.002(5) -0.020(7)
O9 0.030(3) 0.028(3) 0.022(3) 0.001(2) 0.000(2) -0.002(2)
O10 0.021(3) 0.028(3) 0.028(3) 0.001(2) 0.002(2) 0.001(2)
O11 0.027(4) 0.027(4) 0.029(6) 0.000 0.000 0.000
O12 0.036(4) 0.036(4) 0.017(6) 0.000 0.000 0.000
O13 0.040(4) 0.035(4) 0.036(4) -0.001(3) 0.001(3) 0.004(3)
O14 0.073(5) 0.035(4) 0.038(4) 0.003(3) 0.020(3) 0.002(3)
O15 0.086(6) 0.050(4) 0.060(5) -0.015(4) 0.035(4) 0.013(4)
O16 0.056(5) 0.063(5) 0.050(4) 0.011(4) 0.007(4) 0.020(4)
O17 0.033(3) 0.039(4) 0.044(4) 0.003(3) 0.000(3) 0.000(3)
O18 0.067(5) 0.071(5) 0.079(6) -0.005(4) 0.034(4) 0.024(4)
C1 0.037(5) 0.041(5) 0.025(4) 0.004(4) -0.003(4) 0.004(4)
C2 0.040(5) 0.051(6) 0.030(5) 0.007(4) -0.006(4) 0.007(4)
C3 0.046(6) 0.040(5) 0.049(6) 0.000(5) -0.006(5) 0.012(4)
C4 0.062(7) 0.063(7) 0.053(7) 0.020(6) -0.024(6) 0.011(6)
C5 0.056(7) 0.056(7) 0.041(6) 0.008(5) -0.016(5) 0.003(5)
C6 0.046(6) 0.057(6) 0.024(5) 0.002(4) -0.012(4) 0.005(5)
C7 0.037(5) 0.069(7) 0.025(5) 0.003(5) -0.004(4) -0.006(5)
C8 0.106(11) 0.057(8) 0.076(9) -0.015(7) -0.021(8) -0.013(7)
C9 0.127(14) 0.130(14) 0.058(9) 0.018(9) -0.020(9) -0.038(11)
C10 0.061(7) 0.045(6) 0.073(8) 0.000(6) -0.018(6) 0.009(5)
C12 0.040(5) 0.032(5) 0.022(4) 0.005(4) 0.014(4) 0.004(4)
C13 0.035(5) 0.026(5) 0.041(5) 0.004(4) 0.008(4) -0.002(4)
C14 0.049(6) 0.037(6) 0.068(7) 0.009(5) 0.003(5) -0.009(5)
C15 0.065(7) 0.038(6) 0.073(8) 0.021(5) 0.000(6) -0.007(5)
C16 0.052(6) 0.056(7) 0.048(6) 0.023(5) 0.001(5) 0.022(5)
C17 0.030(5) 0.035(5) 0.037(5) 0.011(4) 0.001(4) 0.012(4)
C18 0.040(6) 0.059(7) 0.031(5) 0.006(5) -0.008(4) 0.020(5)
C19 0.093(10) 0.079(9) 0.055(8) 0.011(7) -0.008(7) 0.010(8)
C20 0.111(11) 0.089(10) 0.045(7) -0.004(7) 0.004(7) -0.029(8)
C21 0.063(8) 0.059(7) 0.084(9) 0.011(6) -0.025(6) -0.021(6)
N6 0.191(12) 0.191(12) 0.049(10) 0.000 0.000 0.000
O19 0.175(11) 0.175(11) 0.030(8) 0.000 0.000 0.000
O20 0.200(14) 0.200(15) 0.060(10) 0.016(8) -0.008(9) 0.003(9)

loop_
_atom_type_symbol
_atom_type_description
_atom_type_scat_dispersion_real
_atom_type_scat_dispersion_imag
_atom_type_scat_source
C C 0.0033 0.0016 'International Tables Vol C Tables 4.2.6.8 and 6.1.1.4'
H H 0.0000 0.0000 'International Tables Vol C Tables 4.2.6.8 and 6.1.1.4'
N N 0.0061 0.0033 'International Tables Vol C Tables 4.2.6.8 and 6.1.1.4'
O O 0.0106 0.0060 'International Tables Vol C Tables 4.2.6.8 and 6.1.1.4'
Pr Pr -0.2180 2.8214 'International Tables Vol C Tables 4.2.6.8 and 6.1.1.4'

loop_
_geom_angle_atom_site_label_1
_geom_angle_atom_site_label_2
_geom_angle_atom_site_label_3
_geom_angle
_geom_angle_site_symmetry_1
_geom_angle_site_symmetry_3
O9 Pr1 O9 72.37(12) 2 4
O9 Pr1 O9 72.37(12) 2 3
O9 Pr1 O9 113.2(2) 4 3
O9 Pr1 O9 113.2(2) 2 .
O9 Pr1 O9 72.37(12) 4 .
O9 Pr1 O9 72.37(12) 3 .
O9 Pr1 O10 80.53(17) 2 .
O9 Pr1 O10 144.18(16) 4 .
O9 Pr1 O10 79.00(16) 3 .
O9 Pr1 O10 141.67(16) . .
O9 Pr1 O10 78.99(16) 2 3
O9 Pr1 O10 80.53(17) 4 3
O9 Pr1 O10 141.67(16) 3 3
O9 Pr1 O10 144.18(16) . 3
O10 Pr1 O10 71.50(12) . 3
O9 Pr1 O10 144.18(16) 2 4
O9 Pr1 O10 141.67(16) 4 4
O9 Pr1 O10 80.53(17) 3 4
O9 Pr1 O10 78.99(16) . 4
O10 Pr1 O10 71.51(12) . 4
O10 Pr1 O10 111.4(2) 3 4
O9 Pr1 O10 141.67(16) 2 2
O9 Pr1 O10 78.99(16) 4 2
O9 Pr1 O10 144.18(16) 3 2
O9 Pr1 O10 80.53(17) . 2
O10 Pr1 O10 111.4(2) . 2
O10 Pr1 O10 71.51(12) 3 2
O10 Pr1 O10 71.51(12) 4 2
O9 Pr1 Pr3 89.90(12) 2 .
O9 Pr1 Pr3 36.97(12) 4 .
O9 Pr1 Pr3 89.26(12) 3 .
O9 Pr1 Pr3 35.89(12) . .
O10 Pr1 Pr3 166.64(12) . .
O10 Pr1 Pr3 116.00(11) 3 .
O10 Pr1 Pr3 113.11(11) 4 .
O10 Pr1 Pr3 81.83(12) 2 .
O9 Pr1 Pr3 89.26(12) 2 3
O9 Pr1 Pr3 89.90(12) 4 3
O9 Pr1 Pr3 35.89(12) 3 3
O9 Pr1 Pr3 36.97(12) . 3
O10 Pr1 Pr3 113.11(11) . 3
O10 Pr1 Pr3 166.64(12) 3 3
O10 Pr1 Pr3 81.83(12) 4 3
O10 Pr1 Pr3 116.00(11) 2 3
Pr3 Pr1 Pr3 57.042(12) . 3
O9 Pr1 Pr3 35.89(12) 2 2
O9 Pr1 Pr3 89.26(12) 4 2
O9 Pr1 Pr3 36.97(12) 3 2
O9 Pr1 Pr3 89.90(12) . 2
O10 Pr1 Pr3 81.83(12) . 2
O10 Pr1 Pr3 113.11(11) 3 2
O10 Pr1 Pr3 116.00(11) 4 2
O10 Pr1 Pr3 166.64(12) 2 2
Pr3 Pr1 Pr3 84.95(2) . 2
Pr3 Pr1 Pr3 57.042(12) 3 2
O9 Pr1 Pr3 36.97(12) 2 4
O9 Pr1 Pr3 35.89(12) 4 4
O9 Pr1 Pr3 89.90(12) 3 4
O9 Pr1 Pr3 89.26(12) . 4
O10 Pr1 Pr3 116.00(11) . 4
O10 Pr1 Pr3 81.83(12) 3 4
O10 Pr1 Pr3 166.64(12) 4 4
O10 Pr1 Pr3 113.11(11) 2 4
Pr3 Pr1 Pr3 57.043(12) . 4
Pr3 Pr1 Pr3 84.95(2) 3 4
Pr3 Pr1 Pr3 57.042(12) 2 4
O5 Pr2 O5 116.5(3) . 3
O5 Pr2 O10 132.74(17) . .
O5 Pr2 O10 70.62(17) 3 .
O5 Pr2 O10 70.09(17) . 4
O5 Pr2 O10 132.56(17) 3 4
O10 Pr2 O10 73.2(2) . 4
O5 Pr2 O6 69.30(19) . .
O5 Pr2 O6 79.00(19) 3 .
O10 Pr2 O6 148.35(19) . .
O10 Pr2 O6 137.16(18) 4 .
O5 Pr2 O14 81.41(19) . .
O5 Pr2 O14 142.0(2) 3 .
O10 Pr2 O14 123.19(18) . .
O10 Pr2 O14 84.12(19) 4 .
O6 Pr2 O14 77.0(2) . .
O5 Pr2 O13 121.48(19) . .
O5 Pr2 O13 121.81(18) 3 .
O10 Pr2 O13 74.20(17) . .
O10 Pr2 O13 74.63(17) 4 .
O6 Pr2 O13 116.89(19) . .
O14 Pr2 O13 49.48(18) . .
O5 Pr2 O7 136.92(18) . 3
O5 Pr2 O7 61.50(17) 3 3
O10 Pr2 O7 89.10(18) . 3
O10 Pr2 O7 146.54(18) 4 3
O6 Pr2 O7 68.26(19) . 3
O14 Pr2 O7 82.3(2) . 3
O13 Pr2 O7 73.30(18) . 3
O5 Pr2 O11 70.84(16) . .
O5 Pr2 O11 70.80(16) 3 .
O10 Pr2 O11 68.4(2) . .
O10 Pr2 O11 68.0(2) 4 .
O6 Pr2 O11 110.0(3) . .
O14 Pr2 O11 145.73(16) . .
O13 Pr2 O11 132.9(3) . .
O7 Pr2 O11 131.83(14) 3 .
O5 Pr2 N3 101.2(2) . .
O5 Pr2 N3 137.36(19) 3 .
O10 Pr2 N3 98.63(19) . .
O10 Pr2 N3 77.31(18) 4 .
O6 Pr2 N3 97.7(2) . .
O14 Pr2 N3 24.70(19) . .
O13 Pr2 N3 24.83(18) . .
O7 Pr2 N3 77.64(19) 3 .
O11 Pr2 N3 145.1(2) . .
O5 Pr2 Pr2 115.06(13) . 3
O5 Pr2 Pr2 38.77(12) 3 3
O10 Pr2 Pr2 40.18(12) . 3
O10 Pr2 Pr2 94.28(12) 4 3
O6 Pr2 Pr2 114.85(15) . 3
O14 Pr2 Pr2 161.91(14) . 3
O13 Pr2 Pr2 112.69(13) . 3
O7 Pr2 Pr2 89.42(13) 3 3
O11 Pr2 Pr2 45.87(4) . 3
N3 Pr2 Pr2 137.51(15) . 3
O5 Pr2 Pr2 38.83(13) . 4
O5 Pr2 Pr2 115.03(13) 3 4
O10 Pr2 Pr2 94.34(12) . 4
O10 Pr2 Pr2 39.51(12) 4 4
O6 Pr2 Pr2 106.60(14) . 4
O14 Pr2 Pr2 99.87(16) . 4
O13 Pr2 Pr2 112.43(13) . 4
O7 Pr2 Pr2 173.94(13) 3 4
O11 Pr2 Pr2 45.87(4) . 4
N3 Pr2 Pr2 106.70(14) . 4
Pr2 Pr2 Pr2 90.0 3 4
O1 Pr3 O1 114.4(3) . 3
O1 Pr3 O9 131.92(18) . .
O1 Pr3 O9 70.59(17) 3 .
O1 Pr3 O2 69.18(19) . .
O1 Pr3 O2 76.70(19) 3 .
O9 Pr3 O2 146.44(19) . .
O1 Pr3 O9 70.10(17) . 4
O1 Pr3 O9 131.42(18) 3 4
O9 Pr3 O9 73.1(2) . 4
O2 Pr3 O9 137.82(18) . 4
O1 Pr3 O16 81.9(2) . .
O1 Pr3 O16 143.7(2) 3 .
O9 Pr3 O16 123.7(2) . .
O2 Pr3 O16 80.0(2) . .
O9 Pr3 O16 83.9(2) 4 .
O1 Pr3 O17 121.57(19) . .
O1 Pr3 O17 123.93(19) 3 .
O9 Pr3 O17 75.06(18) . .
O2 Pr3 O17 119.58(19) . .
O9 Pr3 O17 74.41(17) 4 .
O16 Pr3 O17 49.1(2) . .
O1 Pr3 O3 135.03(18) . 3
O1 Pr3 O3 61.19(19) 3 3
O9 Pr3 O3 90.87(18) . 3
O2 Pr3 O3 66.38(19) . 3
O9 Pr3 O3 149.76(17) 4 3
O16 Pr3 O3 84.1(2) . 3
O17 Pr3 O3 76.76(18) . 3
O1 Pr3 O12 70.54(16) . .
O1 Pr3 O12 70.31(16) 3 .
O9 Pr3 O12 66.9(2) . .
O2 Pr3 O12 108.9(3) . .
O9 Pr3 O12 66.3(2) 4 .
O16 Pr3 O12 144.63(17) . .
O17 Pr3 O12 131.2(2) . .
O3 Pr3 O12 131.14(15) 3 .
O1 Pr3 Pr3 113.86(13) . 3
O1 Pr3 Pr3 38.07(13) 3 3
O9 Pr3 Pr3 40.09(12) . 3
O2 Pr3 Pr3 111.94(14) . 3
O9 Pr3 Pr3 94.12(12) 4 3
O16 Pr3 Pr3 162.48(15) . 3
O17 Pr3 Pr3 113.56(13) . 3
O3 Pr3 Pr3 89.10(13) 3 3
O12 Pr3 Pr3 45.59(3) . 3
O1 Pr3 Pr3 38.37(13) . 4
O1 Pr3 Pr3 113.69(14) 3 4
O9 Pr3 Pr3 94.19(12) . 4
O2 Pr3 Pr3 105.78(14) . 4
O9 Pr3 Pr3 39.23(12) 4 4
O16 Pr3 Pr3 99.16(17) . 4
O17 Pr3 Pr3 111.73(13) . 4
O3 Pr3 Pr3 171.01(13) 3 4
O12 Pr3 Pr3 45.59(3) . 4
Pr3 Pr3 Pr3 90.0 3 4
O1 Pr3 Pr1 99.56(13) . .
O1 Pr3 Pr1 99.26(13) 3 .
O9 Pr3 Pr1 36.65(12) . .
O2 Pr3 Pr1 164.23(14) . .
O9 Pr3 Pr1 36.96(12) 4 .
O16 Pr3 Pr1 110.05(16) . .
O17 Pr3 Pr1 75.47(13) . .
O3 Pr3 Pr1 125.37(13) 3 .
O12 Pr3 Pr1 55.8(2) . .
Pr3 Pr3 Pr1 61.479(6) 3 .
Pr3 Pr3 Pr1 61.479(6) 4 .
C7 N1 C8 123.7(9) . .
C7 N1 H1A 118.1 . .
C8 N1 H1A 118.1 . .
C18 N2 C19 122.1(9) . .
C18 N2 H2A 119.0 . .
C19 N2 H2A 119.0 . .
O15 N3 O14 122.0(8) . .
O15 N3 O13 122.1(8) . .
O14 N3 O13 115.9(7) . .
O15 N3 Pr2 178.5(6) . .
O14 N3 Pr2 57.3(4) . .
O13 N3 Pr2 58.7(4) . .
O18 N4 O17 121.8(8) . .
O18 N4 O16 122.2(8) . .
O17 N4 O16 116.0(8) . .
C1 O1 Pr3 128.4(5) . .
C1 O1 Pr3 123.7(5) . 4
Pr3 O1 Pr3 103.6(2) . 4
C7 O2 Pr3 133.6(6) . .
C2 O3 C10 117.0(7) . .
C2 O3 Pr3 113.5(5) . 4
C10 O3 Pr3 123.0(5) . 4
C9 O4 H4B 109.5 . .
C12 O5 Pr2 126.5(5) . .
C12 O5 Pr2 124.1(5) . 4
Pr2 O5 Pr2 102.40(19) . 4
C18 O6 Pr2 134.0(6) . .
C13 O7 C21 116.8(7) . .
C13 O7 Pr2 115.0(5) . 4
C21 O7 Pr2 124.6(6) . 4
C20 O8 H8C 109.5 . .
Pr3 O9 Pr1 107.46(19) . .
Pr3 O9 Pr3 100.69(18) . 3
Pr1 O9 Pr3 106.07(19) . 3
Pr3 O9 H9C 113.9 . .
Pr1 O9 H9C 113.8 . .
Pr3 O9 H9C 113.8 3 .
Pr2 O10 Pr2 100.31(18) . 3
Pr2 O10 Pr1 107.77(19) . .
Pr2 O10 Pr1 106.70(18) 3 .
Pr2 O10 H10D 113.7 . .
Pr2 O10 H10D 113.7 3 .
Pr1 O10 H10D 113.7 . .
Pr2 O11 Pr2 159.9(5) 4 3
Pr2 O11 Pr2 88.26(8) 4 2
Pr2 O11 Pr2 88.26(8) 3 2
Pr2 O11 Pr2 88.26(8) 4 .
Pr2 O11 Pr2 88.26(8) 3 .
Pr2 O11 Pr2 159.9(5) 2 .
Pr2 O11 H11M 100.0 4 .
Pr2 O11 H11M 100.0 3 .
Pr2 O11 H11M 100.0 2 .
Pr2 O11 H11M 100.0 . .
Pr3 O12 Pr3 163.5(4) . 2
Pr3 O12 Pr3 88.82(6) . 4
Pr3 O12 Pr3 88.82(6) 2 4
Pr3 O12 Pr3 88.82(6) . 3
Pr3 O12 Pr3 88.82(6) 2 3
Pr3 O12 Pr3 163.5(4) 4 3
Pr3 O12 H12A 98.2 . .
Pr3 O12 H12A 98.2 2 .
Pr3 O12 H12A 98.2 4 .
Pr3 O12 H12A 98.2 3 .
N3 O13 Pr2 96.4(5) . .
N3 O14 Pr2 98.0(5) . .
N4 O16 Pr3 97.4(5) . .
N4 O17 Pr3 97.2(5) . .
O1 C1 C6 123.6(8) . .
O1 C1 C2 118.5(7) . .
C6 C1 C2 117.8(8) . .
C3 C2 C1 121.2(8) . .
C3 C2 O3 125.1(9) . .
C1 C2 O3 113.7(7) . .
C4 C3 C2 119.4(9) . .
C4 C3 H3A 120.3 . .
C2 C3 H3A 120.3 . .
C3 C4 C5 120.5(9) . .
C3 C4 H4A 119.8 . .
C5 C4 H4A 119.8 . .
C6 C5 C4 119.8(9) . .
C6 C5 H5A 120.1 . .
C4 C5 H5A 120.1 . .
C5 C6 C1 121.2(9) . .
C5 C6 C7 121.4(8) . .
C1 C6 C7 117.3(8) . .
O2 C7 N1 118.6(9) . .
O2 C7 C6 120.9(8) . .
N1 C7 C6 120.4(9) . .
C9 C8 N1 114.0(12) . .
C9 C8 H8A 108.8 . .
N1 C8 H8A 108.8 . .
C9 C8 H8B 108.8 . .
N1 C8 H8B 108.8 . .
H8A C8 H8B 107.7 . .
O4 C9 C8 110.5(12) . .
O4 C9 H9A 109.5 . .
C8 C9 H9A 109.5 . .
O4 C9 H9B 109.5 . .
C8 C9 H9B 109.5 . .
H9A C9 H9B 108.1 . .
O3 C10 H10A 109.5 . .
O3 C10 H10B 109.5 . .
H10A C10 H10B 109.5 . .
O3 C10 H10C 109.5 . .
H10A C10 H10C 109.5 . .
H10B C10 H10C 109.5 . .
O5 C12 C13 118.5(8) . .
O5 C12 C17 122.7(8) . .
C13 C12 C17 118.8(8) . .
O7 C13 C14 124.5(8) . .
O7 C13 C12 114.2(7) . .
C14 C13 C12 121.3(9) . .
C13 C14 C15 119.3(9) . .
C13 C14 H14A 120.3 . .
C15 C14 H14A 120.3 . .
C16 C15 C14 119.6(9) . .
C16 C15 H15A 120.2 . .
C14 C15 H15A 120.2 . .
C15 C16 C17 122.3(9) . .
C15 C16 H16A 118.8 . .
C17 C16 H16A 118.8 . .
C16 C17 C12 118.6(8) . .
C16 C17 C18 122.9(8) . .
C12 C17 C18 118.5(7) . .
O6 C18 N2 121.3(9) . .
O6 C18 C17 123.1(8) . .
N2 C18 C17 115.4(9) . .
C20 C19 N2 112.9(11) . .
C20 C19 H19A 109.0 . .
N2 C19 H19A 109.0 . .
C20 C19 H19B 109.0 . .
N2 C19 H19B 109.0 . .
H19A C19 H19B 107.8 . .
C19 C20 O8 111.2(11) . .
C19 C20 H20A 109.4 . .
O8 C20 H20A 109.4 . .
C19 C20 H20B 109.4 . .
O8 C20 H20B 109.4 . .
H20A C20 H20B 108.0 . .
O7 C21 H21A 109.5 . .
O7 C21 H21B 109.5 . .
H21A C21 H21B 109.5 . .
O7 C21 H21C 109.5 . .
H21A C21 H21C 109.5 . .
H21B C21 H21C 109.5 . .
N5 C22 C23 162(3) . .
N5' C22' C23' 174(5) . .
O20 N6 O20 72.8(13) 3 2
O20 N6 O20 114(3) 3 4
O20 N6 O20 72.8(13) 2 4
O20 N6 O20 72.8(13) 3 .
O20 N6 O20 114(3) 2 .
O20 N6 O20 72.8(13) 4 .
O20 N6 O19 123.0(14) 3 .
O20 N6 O19 123.0(14) 2 .
O20 N6 O19 123.0(14) 4 .
O20 N6 O19 123.0(14) . .
N6 O20 O20 53.6(7) . 3
N6 O20 O20 53.6(7) . 4
O20 O20 O20 90.000(4) 3 4

loop_
_geom_bond_atom_site_label_1
_geom_bond_atom_site_label_2
_geom_bond_distance
_geom_bond_site_symmetry_2
Pr1 O9 2.469(5) 2
Pr1 O9 2.469(5) 4
Pr1 O9 2.469(5) 3
Pr1 O9 2.469(5) .
Pr1 O10 2.489(5) .
Pr1 O10 2.489(5) 3
Pr1 O10 2.489(5) 4
Pr1 O10 2.489(5) 2
Pr1 Pr3 3.9451(7) .
Pr1 Pr3 3.9451(7) 3
Pr1 Pr3 3.9451(7) 2
Pr1 Pr3 3.9451(7) 4
Pr2 O5 2.403(5) .
Pr2 O5 2.405(5) 3
Pr2 O10 2.423(5) .
Pr2 O10 2.457(5) 4
Pr2 O6 2.461(6) .
Pr2 O14 2.560(6) .
Pr2 O13 2.591(6) .
Pr2 O7 2.660(5) 3
Pr2 O11 2.6909(19) .
Pr2 N3 3.012(8) .
Pr2 Pr2 3.7471(6) 3
Pr2 Pr2 3.7472(6) 4
Pr3 O1 2.390(5) .
Pr3 O1 2.406(5) 3
Pr3 O9 2.424(5) .
Pr3 O2 2.455(5) .
Pr3 O9 2.469(5) 4
Pr3 O16 2.585(6) .
Pr3 O17 2.590(6) .
Pr3 O3 2.673(6) 3
Pr3 O12 2.6918(15) .
Pr3 Pr3 3.7674(6) 3
Pr3 Pr3 3.7675(6) 4
N1 C7 1.344(11) .
N1 C8 1.481(13) .
N1 H1A 0.8800 .
N2 C18 1.321(11) .
N2 C19 1.475(14) .
N2 H2A 0.8800 .
N3 O15 1.195(9) .
N3 O14 1.271(9) .
N3 O13 1.273(9) .
N4 O18 1.214(10) .
N4 O17 1.267(9) .
N4 O16 1.269(10) .
O1 C1 1.322(10) .
O1 Pr3 2.406(5) 4
O2 C7 1.255(10) .
O3 C2 1.399(10) .
O3 C10 1.471(11) .
O3 Pr3 2.673(6) 4
O4 C9 1.368(14) .
O4 H4B 0.8400 .
O5 C12 1.333(9) .
O5 Pr2 2.405(5) 4
O6 C18 1.245(11) .
O7 C13 1.371(10) .
O7 C21 1.446(11) .
O7 Pr2 2.660(5) 4
O8 C20 1.440(14) .
O8 H8C 0.8400 .
O9 Pr3 2.469(5) 3
O9 H9C 0.9600 .
O10 Pr2 2.457(5) 3
O10 H10D 0.9601 .
O11 Pr2 2.6909(19) 4
O11 Pr2 2.6909(19) 3
O11 Pr2 2.6909(19) 2
O11 H11M 0.9601 .
O12 Pr3 2.6918(15) 2
O12 Pr3 2.6918(15) 4
O12 Pr3 2.6918(15) 3
O12 H12A 0.9601 .
C1 C6 1.387(12) .
C1 C2 1.399(12) .
C2 C3 1.388(12) .
C3 C4 1.370(13) .
C3 H3A 0.9500 .
C4 C5 1.388(14) .
C4 H4A 0.9500 .
C5 C6 1.375(12) .
C5 H5A 0.9500 .
C6 C7 1.474(13) .
C8 C9 1.424(17) .
C8 H8A 0.9900 .
C8 H8B 0.9900 .
C9 H9A 0.9900 .
C9 H9B 0.9900 .
C10 H10A 0.9800 .
C10 H10B 0.9800 .
C10 H10C 0.9800 .
C12 C13 1.399(12) .
C12 C17 1.405(11) .
C13 C14 1.376(12) .
C14 C15 1.386(14) .
C14 H14A 0.9500 .
C15 C16 1.373(14) .
C15 H15A 0.9500 .
C16 C17 1.374(12) .
C16 H16A 0.9500 .
C17 C18 1.458(13) .
C19 C20 1.411(16) .
C19 H19A 0.9900 .
C19 H19B 0.9900 .
C20 H20A 0.9900 .
C20 H20B 0.9900 .
C21 H21A 0.9800 .
C21 H21B 0.9800 .
C21 H21C 0.9800 .
N5 C22 1.064(9) .
C22 C23 1.555(9) .
N5' C22' 1.056(9) .
C22' C23' 1.540(9) .
N6 O20 1.205(15) 3
N6 O20 1.205(15) 2
N6 O20 1.205(15) 4
N6 O20 1.205(15) .
N6 O19 1.206(16) .
O20 O20 1.43(3) 3
O20 O20 1.43(3) 4

loop_
_geom_hbond_atom_site_label_D
_geom_hbond_atom_site_label_H
_geom_hbond_atom_site_label_A
_geom_hbond_distance_DH
_geom_hbond_distance_HA
_geom_hbond_distance_DA
_geom_hbond_angle_DHA
_geom_hbond_site_symmetry_A
N1 H1A O8 0.88 2.24 2.917(12) 133.9 2_556
N2 H2A O4 0.88 2.16 3.041(13) 175.5 3_554
O4 H4B N5 0.84 2.12 2.89(3) 150.7 5_666
O8 H8C O19 0.84 2.14 2.980(11) 176.2 .
O8 H8C N6 0.84 2.69 3.485(15) 157.9 .
O9 H9C O13 0.96 2.01 2.924(8) 158.9 4
O10 H10D O17 0.96 2.03 2.942(8) 158.3 2
O11 H11M O20 0.96 2.24 3.13(2) 153.2 .
O11 H11M O20 0.96 2.24 3.13(2) 153.2 2
O11 H11M O20 0.96 2.24 3.13(2) 153.2 4
O11 H11M O20 0.96 2.24 3.13(2) 153.2 3
O11 H11M N6 0.96 2.66 3.62(2) 180.0 .
O12 H12A O1W 0.96 1.83 2.79(6) 180.0 .
